data_4508557
loop_
_publ_author_name
'Cholewa, Piotr P.'
'Beavers, Christine M.'
'Teat, Simon J.'
'Dalgarno, Scott J.'

_publ_section_title
;
 Enhancing Strategies for the Assembly of Metal--Organic Systems with
 Inherent Cavity-Containing Calix[4]arenes
;
_journal_issue 12
_journal_name_full 'Crystal Growth &amp; Design'
_journal_page_first 5165
_journal_paper_doi 10.1021/cg4013685
_journal_volume 13
_journal_year 2013
_chemical_formula_sum 'C234 H286 Cd4 N16 O54'
_chemical_formula_weight 4636.39
_chemical_name_common PCH667
_chemical_name_systematic
;
 ?
;
_space_group_IT_number 2
_symmetry_cell_setting triclinic
_symmetry_space_group_name_Hall '-P 1'
_symmetry_space_group_name_H-M 'P -1'
_atom_sites_solution_hydrogens geom
_atom_sites_solution_primary direct
_atom_sites_solution_secondary difmap
_audit_creation_method SHELXL-97
_cell_angle_alpha 89.389(2)
_cell_angle_beta 73.509(2)
_cell_angle_gamma 65.333(2)
_cell_formula_units_Z 1
_cell_length_a 17.4037(6)
_cell_length_b 18.8062(7)
_cell_length_c 21.2318(7)
_cell_measurement_reflns_used 9990
_cell_measurement_temperature 100(2)
_cell_measurement_theta_max 33.04
_cell_measurement_theta_min 2.57
_cell_volume 6008.7(4)
_computing_cell_refinement 'Bruker SAINTv7.34a'
_computing_data_collection 'Bruker APEX 2'
_computing_data_reduction 'Bruker SAINTv7.34a'
_computing_molecular_graphics 'XSeed (Barbour, 2001)'
_computing_publication_material 'local program'
_computing_structure_refinement 'SHELXL-97 (Sheldrick, 1997)'
_computing_structure_solution 'SHELXT (beta)'
_diffrn_ambient_temperature 100(2)
_diffrn_measured_fraction_theta_full 0.987
_diffrn_measured_fraction_theta_max 0.987
_diffrn_measurement_device_type 'Bruker Apex II CCD Diffractometer'
_diffrn_measurement_method '\w rotation with narrow frames'
_diffrn_radiation_monochromator 'silicon 111'
_diffrn_radiation_source 'Advanced Light Source station 11.3.1'
_diffrn_radiation_type synchrotron
_diffrn_radiation_wavelength 0.77490
_diffrn_reflns_av_R_equivalents 0.0438
_diffrn_reflns_av_sigmaI/netI 0.0514
_diffrn_reflns_limit_h_max 24
_diffrn_reflns_limit_h_min -24
_diffrn_reflns_limit_k_max 26
_diffrn_reflns_limit_k_min -26
_diffrn_reflns_limit_l_max 30
_diffrn_reflns_limit_l_min -30
_diffrn_reflns_number 93166
_diffrn_reflns_theta_full 33.72
_diffrn_reflns_theta_max 33.72
_diffrn_reflns_theta_min 2.20
_exptl_absorpt_coefficient_mu 0.427
_exptl_absorpt_correction_T_max 0.9915
_exptl_absorpt_correction_T_min 0.9790
_exptl_absorpt_correction_type multi-scan
_exptl_absorpt_process_details 'SADABS 2004 Bruker AXS, Manison, WI'
_exptl_crystal_colour Colourless
_exptl_crystal_density_diffrn 1.281
_exptl_crystal_density_method 'not measured'
_exptl_crystal_description Block
_exptl_crystal_F_000 2426
_exptl_crystal_size_max 0.05
_exptl_crystal_size_mid 0.03
_exptl_crystal_size_min 0.02
_refine_diff_density_max 1.327
_refine_diff_density_min -1.453
_refine_diff_density_rms 0.093
_refine_ls_extinction_method none
_refine_ls_goodness_of_fit_ref 1.013
_refine_ls_hydrogen_treatment constr
_refine_ls_matrix_type full
_refine_ls_number_parameters 1333
_refine_ls_number_reflns 36511
_refine_ls_number_restraints 55
_refine_ls_restrained_S_all 1.015
_refine_ls_R_factor_all 0.0821
_refine_ls_R_factor_gt 0.0629
_refine_ls_shift/su_max 0.004
_refine_ls_shift/su_mean 0.000
_refine_ls_structure_factor_coef Fsqd
_refine_ls_weighting_details 'calc w=1/[\s^2^(Fo^2^)+(0.1387P)^2^+0.0000P] where P=(Fo^2^+2Fc^2^)/3'
_refine_ls_weighting_scheme calc
_refine_ls_wR_factor_gt 0.1913
_refine_ls_wR_factor_ref 0.2064
_reflns_number_gt 25589
_reflns_number_total 36511
_reflns_threshold_expression >2sigma(I)
_cod_data_source_file cg4013685_si_004.cif
_cod_data_source_block 7
_cod_original_sg_symbol_H-M P-1
_cod_database_code 4508557

loop_
_symmetry_equiv_pos_as_xyz
'x, y, z'
'-x, -y, -z'

loop_
_atom_site_label
_atom_site_type_symbol
_atom_site_fract_x
_atom_site_fract_y
_atom_site_fract_z
_atom_site_U_iso_or_equiv
_atom_site_adp_type
_atom_site_occupancy
_atom_site_symmetry_multiplicity
_atom_site_calc_flag
_atom_site_refinement_flags
_atom_site_disorder_assembly
_atom_site_disorder_group
Cd1 Cd 0.769960(11) 0.719087(10) 0.586957(9) 0.04395(6) Uani 1 1 d . . .
Cd2 Cd 0.781620(17) 0.205389(16) 1.036595(10) 0.07628(10) Uani 1 1 d . . .
O1 O 0.95595(10) 0.98938(10) 0.33102(9) 0.0435(4) Uani 1 1 d . . .
O2 O 0.83133(12) 1.15534(11) 0.39962(11) 0.0518(4) Uani 1 1 d . . .
H2 H 0.8048 1.1743 0.3717 0.062 Uiso 1 1 calc R . .
O3 O 0.75407(11) 1.21248(11) 0.30541(10) 0.0497(4) Uani 1 1 d . . .
O4 O 0.85922(11) 1.04324(10) 0.24715(9) 0.0473(4) Uani 1 1 d . . .
H4 H 0.8895 1.0228 0.2726 0.057 Uiso 1 1 calc R . .
O5 O 0.79947(17) 0.82302(13) 0.55836(10) 0.0609(5) Uani 1 1 d . A .
O6 O 0.84002(13) 0.73408(11) 0.47544(10) 0.0516(4) Uani 1 1 d . A .
O7 O 0.34885(12) 1.28878(12) 0.43992(10) 0.0521(4) Uani 1 1 d . . .
O8 O 0.37665(12) 1.21321(11) 0.35000(10) 0.0495(4) Uani 1 1 d . . .
O11 O 0.80633(13) 0.28020(11) 0.64648(9) 0.0509(4) Uani 1 1 d D . .
O12 O 0.77566(13) 0.44474(11) 0.65277(9) 0.0537(4) Uani 1 1 d . . .
H12 H 0.7228 0.4630 0.6524 0.064 Uiso 1 1 calc R . .
O13 O 0.61555(14) 0.50563(11) 0.63429(9) 0.0576(5) Uani 1 1 d . . .
O14 O 0.63408(13) 0.34880(12) 0.64860(10) 0.0556(5) Uani 1 1 d . . .
H14 H 0.6852 0.3272 0.6527 0.067 Uiso 1 1 calc R . .
O15 O 0.74784(16) 0.19190(16) 0.94024(11) 0.0717(7) Uani 1 1 d . . .
O16 O 0.82741(18) 0.25609(15) 0.94043(11) 0.0714(7) Uani 1 1 d . . .
O17 O 0.28158(15) 0.68037(16) 0.88780(11) 0.0717(6) Uani 1 1 d . . .
O18 O 0.36564(16) 0.73859(14) 0.89672(11) 0.0665(6) Uani 1 1 d . . .
O154 O 0.5179(5) 0.9571(4) 0.3866(3) 0.178(3) Uani 1 1 d . . .
O159 O 0.8369(3) 0.6948(3) 0.3087(3) 0.1328(9) Uani 1 1 d . . .
N113 N 0.8161(2) 0.0758(2) 1.05597(14) 0.0834(11) Uani 1 1 d . C .
N114 N 0.9110(2) 0.1584(2) 1.06463(13) 0.0812(11) Uani 1 1 d . . .
N133 N 0.8470(2) 0.5861(2) 0.5646(2) 0.0568(8) Uani 0.75 1 d PD A 1
N134 N 0.8435(3) 0.6772(3) 0.6657(2) 0.0606(8) Uani 0.75 1 d PD A 1
N151 N 0.6099(2) 0.98907(19) 0.42642(17) 0.0752(8) Uani 1 1 d . . .
N156 N 0.6899(4) 0.7330(3) 0.3398(4) 0.1328(9) Uani 1 1 d . . .
C1 C 0.80316(17) 1.09830(15) 0.49675(14) 0.0460(5) Uani 1 1 d . . .
C2 C 0.89720(17) 1.03377(14) 0.47231(14) 0.0449(5) Uani 1 1 d . . .
H2A H 0.9213 1.0195 0.5100 0.054 Uiso 1 1 calc R . .
H2B H 0.9353 1.0531 0.4400 0.054 Uiso 1 1 calc R . .
C3 C 0.89850(15) 0.96166(13) 0.43988(13) 0.0411(5) Uani 1 1 d . . .
C4 C 0.86839(16) 0.91328(14) 0.47939(13) 0.0431(5) Uani 1 1 d . A .
H4A H 0.8515 0.9240 0.5262 0.052 Uiso 1 1 calc R . .
C5 C 0.86246(15) 0.84999(14) 0.45212(12) 0.0420(5) Uani 1 1 d . . .
C6 C 0.88228(15) 0.83601(13) 0.38338(12) 0.0413(5) Uani 1 1 d . A .
H6 H 0.8761 0.7937 0.3647 0.050 Uiso 1 1 calc R . .
C7 C 0.91101(14) 0.88414(13) 0.34240(12) 0.0404(5) Uani 1 1 d . . .
C8 C 0.92356(16) 0.87506(14) 0.26872(12) 0.0453(5) Uani 1 1 d . A .
H8A H 0.9699 0.8917 0.2449 0.054 Uiso 1 1 calc R . .
H8B H 0.9448 0.8187 0.2531 0.054 Uiso 1 1 calc R . .
C9 C 0.83887(17) 0.92312(15) 0.25174(12) 0.0466(5) Uani 1 1 d . . .
C10 C 0.7856(2) 0.88716(18) 0.24415(16) 0.0586(7) Uani 1 1 d . A .
H10 H 0.8025 0.8333 0.2506 0.070 Uiso 1 1 calc R . .
C11 C 0.7084(3) 0.9287(2) 0.2274(2) 0.0686(8) Uani 1 1 d . . .
H11 H 0.6727 0.9035 0.2226 0.082 Uiso 1 1 calc R A .
C12 C 0.6840(2) 1.00737(19) 0.21754(17) 0.0598(7) Uani 1 1 d . A .
H12A H 0.6321 1.0352 0.2049 0.072 Uiso 1 1 calc R . .
C13 C 0.73319(17) 1.04594(16) 0.22572(12) 0.0470(5) Uani 1 1 d . . .
C14 C 0.70367(17) 1.13328(16) 0.21864(13) 0.0485(5) Uani 1 1 d . A .
H14A H 0.7563 1.1447 0.2045 0.058 Uiso 1 1 calc R . .
H14B H 0.6732 1.1472 0.1843 0.058 Uiso 1 1 calc R . .
C15 C 0.64142(16) 1.18228(14) 0.28386(13) 0.0448(5) Uani 1 1 d . . .
C16 C 0.55415(16) 1.19117(15) 0.30598(13) 0.0442(5) Uani 1 1 d . A .
H16 H 0.5331 1.1699 0.2778 0.053 Uiso 1 1 calc R . .
C17 C 0.49758(15) 1.22985(14) 0.36739(13) 0.0426(5) Uani 1 1 d . . .
C18 C 0.52868(16) 1.25954(14) 0.40966(14) 0.0453(5) Uani 1 1 d . A .
H18 H 0.4906 1.2840 0.4529 0.054 Uiso 1 1 calc R . .
C19 C 0.61423(16) 1.25372(14) 0.38939(14) 0.0463(5) Uani 1 1 d . . .
C20 C 0.64938(18) 1.28103(15) 0.43735(16) 0.0521(6) Uani 1 1 d . A .
H20A H 0.6011 1.3289 0.4662 0.062 Uiso 1 1 calc R . .
H20B H 0.6975 1.2949 0.4122 0.062 Uiso 1 1 calc R . .
C21 C 0.68481(18) 1.21704(15) 0.47984(15) 0.0491(6) Uani 1 1 d . . .
C22 C 0.6286(2) 1.21441(19) 0.54027(16) 0.0608(7) Uani 1 1 d . A .
H22 H 0.5692 1.2541 0.5555 0.073 Uiso 1 1 calc R . .
C23 C 0.6576(2) 1.1554(2) 0.57824(15) 0.0651(8) Uani 1 1 d . . .
H23 H 0.6183 1.1537 0.6191 0.078 Uiso 1 1 calc R A .
C24 C 0.7444(2) 1.09857(19) 0.55668(14) 0.0584(7) Uani 1 1 d . A .
H24 H 0.7644 1.0585 0.5837 0.070 Uiso 1 1 calc R . .
C25 C 0.92219(14) 0.94406(13) 0.37129(12) 0.0401(5) Uani 1 1 d . A .
C26 C 0.77168(16) 1.15790(14) 0.45755(14) 0.0448(5) Uani 1 1 d . A .
C27 C 0.66905(16) 1.21683(14) 0.32581(14) 0.0450(5) Uani 1 1 d . A .
C28 C 0.81126(16) 1.00310(15) 0.24253(12) 0.0440(5) Uani 1 1 d . A .
C29 C 0.83184(16) 0.79939(15) 0.49773(13) 0.0448(5) Uani 1 1 d . A .
C30 C 0.40245(16) 1.24367(14) 0.38801(14) 0.0454(5) Uani 1 1 d . . .
C31 C 1.05252(17) 0.95411(17) 0.30697(17) 0.0580(7) Uani 1 1 d D . .
H31A H 1.0755 0.9019 0.2813 0.070 Uiso 1 1 calc R . .
H31B H 1.0767 0.9466 0.3448 0.070 Uiso 1 1 calc R . .
C32 C 1.0808(2) 1.0079(2) 0.26393(18) 0.0647(8) Uani 1 1 d D . .
H32A H 1.1456 0.9802 0.2415 0.078 Uiso 1 1 calc R . .
H32B H 1.0509 1.0190 0.2292 0.078 Uiso 1 1 calc R . .
C33 C 1.0609(2) 1.0846(2) 0.29965(18) 0.0653(8) Uani 1 1 d D . .
H33A H 0.9972 1.1104 0.3258 0.078 Uiso 1 1 calc R . .
H33B H 1.0723 1.1197 0.2669 0.078 Uiso 1 1 calc R . .
C34 C 1.1162(4) 1.0740(4) 0.3449(3) 0.1131(19) Uani 1 1 d D . .
H34A H 1.0979 1.0470 0.3819 0.170 Uiso 1 1 calc R . .
H34B H 1.1078 1.1258 0.3622 0.170 Uiso 1 1 calc R . .
H34C H 1.1790 1.0425 0.3204 0.170 Uiso 1 1 calc R . .
C35 C 0.75922(19) 1.27797(19) 0.27076(18) 0.0582(7) Uani 1 1 d . . .
H35A H 0.7180 1.3284 0.2993 0.070 Uiso 1 1 calc R . .
H35B H 0.7421 1.2782 0.2301 0.070 Uiso 1 1 calc R . .
C36 C 0.85355(19) 1.26884(19) 0.25317(17) 0.0574(7) Uani 1 1 d . . .
H36A H 0.8939 1.2196 0.2228 0.069 Uiso 1 1 calc R . .
H36B H 0.8715 1.2648 0.2938 0.069 Uiso 1 1 calc R . .
C37 C 0.8624(2) 1.3385(2) 0.22024(19) 0.0694(8) Uani 1 1 d . . .
H37A H 0.9262 1.3248 0.1996 0.083 Uiso 1 1 calc R . .
H37B H 0.8343 1.3481 0.1845 0.083 Uiso 1 1 calc R . .
C38 C 0.8204(3) 1.4133(2) 0.2676(3) 0.0850(12) Uani 1 1 d . . .
H38A H 0.7600 1.4226 0.2936 0.127 Uiso 1 1 calc R . .
H38B H 0.8181 1.4578 0.2425 0.127 Uiso 1 1 calc R . .
H38C H 0.8559 1.4081 0.2974 0.127 Uiso 1 1 calc R . .
C41 C 0.84251(19) 0.42852(19) 0.73666(15) 0.0557(6) Uani 1 1 d . . .
C42 C 0.89835(18) 0.34274(18) 0.70879(14) 0.0539(6) Uani 1 1 d . B .
H42A H 0.9566 0.3240 0.7169 0.065 Uiso 1 1 calc R . .
H42B H 0.9091 0.3368 0.6604 0.065 Uiso 1 1 calc R . .
C43 C 0.85099(16) 0.29321(16) 0.74124(13) 0.0483(6) Uani 1 1 d . . .
C44 C 0.84620(17) 0.27939(16) 0.80683(13) 0.0515(6) Uani 1 1 d . B .
H44 H 0.8778 0.2959 0.8286 0.062 Uiso 1 1 calc R . .
C45 C 0.79596(18) 0.24185(16) 0.84044(13) 0.0522(6) Uani 1 1 d . . .
C46 C 0.74914(19) 0.21781(15) 0.80932(13) 0.0513(6) Uani 1 1 d . B .
H46 H 0.7141 0.1929 0.8330 0.062 Uiso 1 1 calc R . .
C47 C 0.75281(17) 0.22962(14) 0.74405(13) 0.0478(6) Uani 1 1 d . . .
C48 C 0.6975(2) 0.20748(16) 0.71251(15) 0.0543(6) Uani 1 1 d . B .
H48A H 0.6996 0.1562 0.7257 0.065 Uiso 1 1 calc R . .
H48B H 0.7236 0.2007 0.6638 0.065 Uiso 1 1 calc R . .
C49 C 0.6016(2) 0.26812(18) 0.73149(16) 0.0555(6) Uani 1 1 d . . .
C50 C 0.5372(3) 0.2594(2) 0.7817(2) 0.0740(9) Uani 1 1 d . B .
H50 H 0.5528 0.2141 0.8043 0.089 Uiso 1 1 calc R . .
C51 C 0.4489(3) 0.3168(3) 0.8001(2) 0.0899(12) Uani 1 1 d . . .
H51 H 0.4046 0.3100 0.8343 0.108 Uiso 1 1 calc R B .
C52 C 0.4269(2) 0.3826(3) 0.7685(2) 0.0793(10) Uani 1 1 d . B .
H52 H 0.3669 0.4214 0.7817 0.095 Uiso 1 1 calc R . .
C53 C 0.4883(2) 0.3945(2) 0.71826(18) 0.0624(7) Uani 1 1 d . . .
C54 C 0.4652(2) 0.4692(2) 0.68458(18) 0.0644(8) Uani 1 1 d . B .
H54A H 0.4025 0.4901 0.6852 0.077 Uiso 1 1 calc R . .
H54B H 0.5029 0.4560 0.6378 0.077 Uiso 1 1 calc R . .
C55 C 0.47843(19) 0.53257(17) 0.71817(14) 0.0563(7) Uani 1 1 d . . .
C56 C 0.41474(19) 0.57743(18) 0.77726(14) 0.0573(7) Uani 1 1 d . B .
H56 H 0.3628 0.5694 0.7951 0.069 Uiso 1 1 calc R . .
C57 C 0.42709(19) 0.63353(16) 0.80986(13) 0.0545(7) Uani 1 1 d . . .
C58 C 0.5037(2) 0.64351(16) 0.78568(14) 0.0549(7) Uani 1 1 d . B .
H58 H 0.5124 0.6807 0.8093 0.066 Uiso 1 1 calc R . .
C59 C 0.5687(2) 0.59999(15) 0.72718(13) 0.0529(6) Uani 1 1 d . . .
C60 C 0.6546(2) 0.60844(17) 0.70343(15) 0.0595(7) Uani 1 1 d . B .
H60A H 0.6420 0.6641 0.7140 0.071 Uiso 1 1 calc R . .
H60B H 0.6789 0.5951 0.6547 0.071 Uiso 1 1 calc R . .
C61 C 0.7239(2) 0.55609(17) 0.73445(15) 0.0561(7) Uani 1 1 d . . .
C62 C 0.7343(3) 0.5850(2) 0.78934(18) 0.0710(9) Uani 1 1 d . B .
H62 H 0.6975 0.6384 0.8078 0.085 Uiso 1 1 calc R . .
C63 C 0.7975(3) 0.5375(3) 0.8184(2) 0.0778(10) Uani 1 1 d . . .
H63 H 0.8036 0.5584 0.8563 0.093 Uiso 1 1 calc R B .
C64 C 0.8508(3) 0.4605(2) 0.79168(19) 0.0705(9) Uani 1 1 d . B .
H64 H 0.8944 0.4283 0.8112 0.085 Uiso 1 1 calc R . .
C65 C 0.80559(17) 0.26629(15) 0.71090(12) 0.0471(6) Uani 1 1 d . B .
C66 C 0.77882(18) 0.47712(17) 0.70816(14) 0.0508(6) Uani 1 1 d . B .
C67 C 0.55210(19) 0.54754(16) 0.69365(13) 0.0534(7) Uani 1 1 d . B .
C68 C 0.57686(19) 0.33633(17) 0.69917(15) 0.0529(6) Uani 1 1 d . B .
C69 C 0.7904(2) 0.22928(18) 0.91089(14) 0.0580(7) Uani 1 1 d . B .
C70 C 0.3535(2) 0.68658(18) 0.86917(14) 0.0577(7) Uani 1 1 d . . .
C71A C 0.8813(6) 0.2324(5) 0.5941(4) 0.0548(5) Uani 0.50 1 d PD B 1
H71A H 0.8847 0.1789 0.5880 0.066 Uiso 0.50 1 calc PR B 1
H71B H 0.9367 0.2280 0.6016 0.066 Uiso 0.50 1 calc PR B 1
C72A C 0.8653(4) 0.2765(4) 0.5348(3) 0.0548(5) Uani 0.50 1 d PD B 1
H72A H 0.8597 0.3305 0.5426 0.066 Uiso 0.50 1 calc PR B 1
H72B H 0.8095 0.2805 0.5284 0.066 Uiso 0.50 1 calc PR B 1
C73A C 0.9455(4) 0.2301(4) 0.4721(3) 0.0548(5) Uani 0.50 1 d PD B 1
H73A H 1.0010 0.2245 0.4801 0.066 Uiso 0.50 1 calc PR B 1
H73B H 0.9498 0.1765 0.4647 0.066 Uiso 0.50 1 calc PR B 1
C74A C 0.9376(4) 0.2700(4) 0.4105(3) 0.0548(5) Uani 0.50 1 d PD B 1
H74A H 0.8754 0.2936 0.4112 0.082 Uiso 0.50 1 calc PR B 1
H74B H 0.9741 0.2310 0.3713 0.082 Uiso 0.50 1 calc PR B 1
H74C H 0.9582 0.3113 0.4093 0.082 Uiso 0.50 1 calc PR B 1
C75 C 0.5971(2) 0.53805(17) 0.57503(14) 0.0577(7) Uani 1 1 d . . .
H75A H 0.6141 0.5822 0.5667 0.069 Uiso 1 1 calc R . .
H75B H 0.5330 0.5581 0.5803 0.069 Uiso 1 1 calc R . .
C76 C 0.6510(2) 0.47241(18) 0.51818(14) 0.0602(7) Uani 1 1 d . . .
H76A H 0.6357 0.4276 0.5284 0.072 Uiso 1 1 calc R . .
H76B H 0.7150 0.4538 0.5130 0.072 Uiso 1 1 calc R . .
C77 C 0.6340(3) 0.4993(2) 0.45321(17) 0.0716(9) Uani 1 1 d . . .
H77A H 0.6581 0.4524 0.4204 0.086 Uiso 1 1 calc R . .
H77B H 0.5690 0.5267 0.4608 0.086 Uiso 1 1 calc R . .
C78 C 0.6747(4) 0.5532(3) 0.4253(2) 0.0927(14) Uani 1 1 d . . .
H78A H 0.6528 0.5989 0.4582 0.139 Uiso 1 1 calc R . .
H78B H 0.6585 0.5710 0.3854 0.139 Uiso 1 1 calc R . .
H78C H 0.7395 0.5250 0.4141 0.139 Uiso 1 1 calc R . .
C100 C 0.6816(8) 0.0702(6) 1.0427(5) 0.081(3) Uani 0.40 1 d P C 2
H10A H 0.6560 0.0325 1.0549 0.122 Uiso 0.40 1 calc PR C 2
H10B H 0.6854 0.0792 0.9966 0.122 Uiso 0.40 1 calc PR C 2
H10C H 0.6437 0.1201 1.0717 0.122 Uiso 0.40 1 calc PR C 2
C101 C 0.7705(4) 0.0383(3) 1.0500(2) 0.1020(16) Uani 1 1 d . . .
C102 C 0.7980(4) -0.0438(4) 1.0613(2) 0.1090(17) Uani 1 1 d . C .
H102 H 0.7637 -0.0709 1.0579 0.131 Uiso 1 1 calc R . .
C103 C 0.8747(4) -0.0802(3) 1.0767(2) 0.1031(17) Uani 1 1 d . . .
H103 H 0.8951 -0.1343 1.0832 0.124 Uiso 1 1 calc R C .
C104 C 0.9249(3) -0.0402(3) 1.08345(16) 0.0851(13) Uani 1 1 d . C .
C105 C 1.0037(3) -0.0769(3) 1.10023(17) 0.0943(17) Uani 1 1 d . . .
H105 H 1.0247 -0.1308 1.1074 0.113 Uiso 1 1 calc R C .
C106 C 1.0506(3) -0.0352(3) 1.10640(17) 0.0939(17) Uani 1 1 d . C .
H106 H 1.1036 -0.0602 1.1183 0.113 Uiso 1 1 calc R . .
C107 C 1.0198(3) 0.0455(3) 1.09495(15) 0.0844(14) Uani 1 1 d . . .
C108 C 1.0651(3) 0.0908(3) 1.09970(18) 0.0905(14) Uani 1 1 d . C .
H108 H 1.1181 0.0676 1.1117 0.109 Uiso 1 1 calc R . .
C109 C 1.0350(3) 0.1666(3) 1.08752(19) 0.0895(13) Uani 1 1 d . . .
H109 H 1.0654 0.1972 1.0916 0.107 Uiso 1 1 calc R C .
C110 C 0.9569(3) 0.1992(3) 1.06857(18) 0.0892(14) Uani 1 1 d . C .
C111 C 0.9412(3) 0.0825(2) 1.07741(14) 0.0779(12) Uani 1 1 d . C .
C112 C 0.8927(3) 0.0395(2) 1.07195(14) 0.0784(12) Uani 1 1 d . . .
C120 C 0.7736(9) 0.8005(7) 0.7299(6) 0.115(4) Uani 0.75 1 d PD A 1
H12B H 0.7758 0.8252 0.6889 0.173 Uiso 0.75 1 calc PR A 1
H12C H 0.7862 0.8288 0.7612 0.173 Uiso 0.75 1 calc PR A 1
H12D H 0.7143 0.8027 0.7494 0.173 Uiso 0.75 1 calc PR A 1
C121 C 0.8377(4) 0.7210(3) 0.7156(3) 0.0738(12) Uani 0.75 1 d PD A 1
C122 C 0.8934(6) 0.6898(7) 0.7560(5) 0.086(2) Uani 0.75 1 d P A 1
H122 H 0.8902 0.7223 0.7914 0.103 Uiso 0.75 1 calc PR A 1
C123 C 0.9515(8) 0.6121(8) 0.7426(5) 0.095(3) Uani 0.75 1 d P A 1
H123 H 0.9884 0.5903 0.7700 0.114 Uiso 0.75 1 calc PR A 1
C124 C 0.9585(3) 0.5644(4) 0.6911(3) 0.0810(16) Uani 0.75 1 d P A 1
C125 C 1.0193(3) 0.4818(4) 0.6755(4) 0.0836(19) Uani 0.75 1 d P A 1
H125 H 1.0594 0.4579 0.7001 0.100 Uiso 0.75 1 calc PR A 1
C126 C 1.0183(4) 0.4380(3) 0.6244(4) 0.0761(19) Uani 0.75 1 d P A 1
H126 H 1.0588 0.3837 0.6149 0.091 Uiso 0.75 1 calc PR A 1
C127 C 0.9616(4) 0.4683(3) 0.5852(4) 0.0672(16) Uani 0.75 1 d P A 1
C128 C 0.9580(3) 0.4272(3) 0.5349(3) 0.0730(15) Uani 0.75 1 d P A 1
H128 H 0.9967 0.3725 0.5236 0.088 Uiso 0.75 1 calc PR A 1
C129 C 0.8998(3) 0.4628(3) 0.4998(3) 0.0711(13) Uani 0.75 1 d P A 1
H129 H 0.8987 0.4335 0.4642 0.085 Uiso 0.75 1 calc PR A 1
C130 C 0.8469(8) 0.5364(7) 0.5159(6) 0.071(3) Uani 0.75 1 d PD A 1
H130 H 0.8043 0.5589 0.4930 0.085 Uiso 0.75 1 calc PR A 1
C131 C 0.9017(3) 0.5523(3) 0.6003(2) 0.0585(10) Uani 0.75 1 d PD A 1
C132 C 0.9009(8) 0.5987(4) 0.6522(6) 0.0579(15) Uani 0.75 1 d PD A 1
C150 C 0.6557(2) 1.0375(2) 0.4231(2) 0.0714(9) Uani 1 1 d . . .
H15A H 0.6893 1.0238 0.4549 0.107 Uiso 1 1 calc R . .
H15B H 0.6126 1.0931 0.4337 0.107 Uiso 1 1 calc R . .
H15C H 0.6967 1.0289 0.3783 0.107 Uiso 1 1 calc R . .
C152 C 0.6257(3) 0.9270(4) 0.4676(4) 0.135(3) Uani 1 1 d . . .
H15D H 0.6639 0.9299 0.4927 0.203 Uiso 1 1 calc R . .
H15E H 0.6550 0.8760 0.4400 0.203 Uiso 1 1 calc R . .
H15F H 0.5690 0.9327 0.4984 0.203 Uiso 1 1 calc R . .
C153 C 0.5586(5) 0.9966(4) 0.3895(3) 0.121(2) Uani 1 1 d . . .
H153 H 0.5521 1.0372 0.3616 0.145 Uiso 1 1 calc R . .
C155 C 0.6082(5) 0.7563(4) 0.4033(4) 0.1328(9) Uani 1 1 d . . .
H15G H 0.5540 0.7720 0.3906 0.199 Uiso 1 1 calc R . .
H15H H 0.6034 0.8005 0.4307 0.199 Uiso 1 1 calc R . .
H15I H 0.6160 0.7111 0.4284 0.199 Uiso 1 1 calc R . .
C157 C 0.6846(5) 0.7413(4) 0.2744(4) 0.1328(9) Uani 1 1 d . . .
H15J H 0.6230 0.7580 0.2751 0.199 Uiso 1 1 calc R . .
H15K H 0.7225 0.6907 0.2464 0.199 Uiso 1 1 calc R . .
H15L H 0.7048 0.7810 0.2566 0.199 Uiso 1 1 calc R . .
C158 C 0.7629(5) 0.7120(4) 0.3543(5) 0.1328(9) Uani 1 1 d . . .
H158 H 0.7619 0.7094 0.3992 0.159 Uiso 1 1 calc R . .
C73B C 0.9109(4) 0.2960(4) 0.5059(3) 0.0548(5) Uani 0.50 1 d PD B 2
H73C H 0.9730 0.2762 0.5066 0.066 Uiso 0.50 1 calc PR B 2
H73D H 0.8748 0.3455 0.5368 0.066 Uiso 0.50 1 calc PR B 2
C115 C 0.9364(6) 0.2806(6) 1.0498(5) 0.106(3) Uani 0.60 1 d P C 1
H11A H 0.9780 0.2985 1.0590 0.158 Uiso 0.60 1 calc PR C 1
H11B H 0.8755 0.3166 1.0755 0.158 Uiso 0.60 1 calc PR C 1
H11C H 0.9422 0.2801 1.0025 0.158 Uiso 0.60 1 calc PR C 1
C204 C 0.8896(5) 0.5247(5) 0.5580(4) 0.0365(17) Uani 0.25 1 d PDU A 2
C214 C 0.8811(6) 0.6553(5) 0.6887(4) 0.0356(17) Uani 0.25 1 d PD A 2
C212 C 0.8191(9) 0.7927(8) 0.7726(6) 0.058(3) Uani 0.25 1 d PDU A 2
H212 H 0.7981 0.8394 0.8018 0.069 Uiso 0.25 1 calc PR A 2
C207 C 0.9757(7) 0.5131(7) 0.6539(5) 0.0504(17) Uani 0.25 1 d PD A 2
N217 N 0.8667(5) 0.5923(5) 0.5987(4) 0.0350(15) Uani 0.25 1 d PD A 2
N218 N 0.8156(6) 0.7260(5) 0.6796(5) 0.0410(16) Uani 0.25 1 d PDU A 2
C211 C 0.8831(10) 0.7258(9) 0.7839(8) 0.068(4) Uani 0.25 1 d PD A 2
H211 H 0.9046 0.7259 0.8203 0.082 Uiso 0.25 1 calc PR A 2
C210 C 0.9169(13) 0.6560(10) 0.7401(10) 0.075(7) Uani 0.25 1 d PD A 2
C215 C 0.910(3) 0.5860(12) 0.6468(18) 0.0504(17) Uani 0.25 1 d PD A 2
C216 C 0.8388(17) 0.5472(17) 0.5125(13) 0.041(5) Uani 0.25 1 d PDU A 2
H21A H 0.7800 0.5487 0.5333 0.062 Uiso 0.25 1 calc PR A 2
H21B H 0.8696 0.5087 0.4726 0.062 Uiso 0.25 1 calc PR A 2
H21C H 0.8319 0.5995 0.5005 0.062 Uiso 0.25 1 calc PR A 2
C213 C 0.7819(9) 0.7979(8) 0.7210(7) 0.037(3) Uani 0.25 1 d PDU A 2
H213 H 0.7376 0.8458 0.7144 0.044 Uiso 0.25 1 calc PR A 2
C209 C 0.9829(13) 0.5854(12) 0.7478(12) 0.136(19) Uani 0.25 1 d PD A 2
H209 H 1.0086 0.5843 0.7820 0.163 Uiso 0.25 1 calc PR A 2
C208 C 1.0116(8) 0.5175(7) 0.7071(7) 0.052(3) Uani 0.25 1 d PD A 2
H208 H 1.0572 0.4709 0.7139 0.063 Uiso 0.25 1 calc PR A 2
C205 C 0.9535(11) 0.4537(10) 0.5641(10) 0.0504(17) Uani 0.25 1 d PD A 2
H205 H 0.9706 0.4074 0.5357 0.061 Uiso 0.25 1 calc PR A 2
C206 C 0.9914(12) 0.4519(10) 0.6118(8) 0.0504(17) Uani 0.25 1 d PD A 2
H206 H 1.0339 0.4017 0.6163 0.061 Uiso 0.25 1 calc PR A 2
C74B C 0.9074(4) 0.3136(4) 0.4342(3) 0.0548(5) Uani 0.50 1 d PD B 2
H74D H 0.9246 0.2644 0.4071 0.082 Uiso 0.50 1 calc PR B 2
H74E H 0.9485 0.3367 0.4146 0.082 Uiso 0.50 1 calc PR B 2
H74F H 0.8469 0.3507 0.4362 0.082 Uiso 0.50 1 calc PR B 2
C173 C 0.5134(8) 0.4032(7) 0.9032(5) 0.1916(17) Uani 1 1 d D . .
H173 H 0.4914 0.4102 0.8664 0.230 Uiso 1 1 calc R . .
O174 O 0.4824(5) 0.3721(4) 0.9524(3) 0.1916(17) Uani 1 1 d D . .
N171 N 0.5816(7) 0.4274(6) 0.9041(4) 0.1916(17) Uani 1 1 d D . .
C170 C 0.6082(8) 0.4123(7) 0.9626(5) 0.1916(17) Uani 1 1 d D . .
H17A H 0.5682 0.3952 0.9945 0.287 Uiso 1 1 calc R . .
H17B H 0.6054 0.4606 0.9822 0.287 Uiso 1 1 calc R . .
H17C H 0.6691 0.3709 0.9512 0.287 Uiso 1 1 calc R . .
C172 C 0.6092(8) 0.4486(7) 0.8459(5) 0.1916(17) Uani 1 1 d D . .
H17D H 0.6545 0.4667 0.8461 0.287 Uiso 1 1 calc R . .
H17E H 0.5590 0.4914 0.8366 0.287 Uiso 1 1 calc R . .
H17F H 0.6349 0.4034 0.8117 0.287 Uiso 1 1 calc R . .
C71B C 0.8787(7) 0.2169(5) 0.5952(4) 0.0548(5) Uani 0.50 1 d PD B 2
H71C H 0.8708 0.1677 0.5999 0.066 Uiso 0.50 1 calc PR B 2
H71D H 0.9366 0.2067 0.6014 0.066 Uiso 0.50 1 calc PR B 2
C72B C 0.8787(4) 0.2401(4) 0.5272(3) 0.0548(5) Uani 0.50 1 d PD B 2
H72C H 0.9145 0.1918 0.4950 0.066 Uiso 0.50 1 calc PR B 2
H72D H 0.8169 0.2609 0.5255 0.066 Uiso 0.50 1 calc PR B 2

loop_
_atom_site_aniso_label
_atom_site_aniso_U_11
_atom_site_aniso_U_22
_atom_site_aniso_U_33
_atom_site_aniso_U_23
_atom_site_aniso_U_13
_atom_site_aniso_U_12
Cd1 0.03497(9) 0.04309(10) 0.04921(11) 0.01109(7) -0.00929(7) -0.01505(7)
Cd2 0.06360(15) 0.07711(16) 0.03332(10) 0.00565(9) -0.00510(9) 0.01451(12)
O1 0.0301(7) 0.0385(8) 0.0511(9) 0.0132(7) -0.0077(7) -0.0081(6)
O2 0.0346(8) 0.0464(9) 0.0690(12) 0.0205(8) -0.0190(8) -0.0107(7)
O3 0.0328(8) 0.0415(8) 0.0673(12) 0.0172(8) -0.0174(8) -0.0081(7)
O4 0.0370(8) 0.0426(9) 0.0510(10) 0.0138(7) -0.0120(7) -0.0079(7)
O5 0.0828(15) 0.0553(11) 0.0460(10) 0.0114(8) -0.0092(10) -0.0383(11)
O6 0.0525(10) 0.0405(9) 0.0523(10) 0.0061(8) -0.0048(8) -0.0185(8)
O7 0.0376(9) 0.0530(10) 0.0560(11) 0.0016(8) -0.0086(8) -0.0140(8)
O8 0.0385(8) 0.0477(9) 0.0591(11) 0.0050(8) -0.0133(8) -0.0165(7)
O11 0.0461(9) 0.0481(9) 0.0417(9) 0.0136(7) -0.0138(7) -0.0047(8)
O12 0.0465(10) 0.0485(10) 0.0429(9) 0.0056(8) -0.0047(8) -0.0046(8)
O13 0.0541(11) 0.0438(9) 0.0419(9) 0.0053(7) -0.0108(8) 0.0071(8)
O14 0.0446(10) 0.0478(10) 0.0532(11) 0.0046(8) -0.0135(8) -0.0011(8)
O15 0.0630(13) 0.0798(15) 0.0410(10) 0.0171(10) -0.0056(9) -0.0087(12)
O16 0.0753(15) 0.0702(14) 0.0399(10) 0.0074(9) -0.0149(10) -0.0063(12)
O17 0.0491(12) 0.0797(15) 0.0519(12) -0.0024(11) -0.0074(9) -0.0009(11)
O18 0.0624(13) 0.0589(12) 0.0439(10) 0.0024(9) -0.0028(9) -0.0027(10)
O154 0.280(7) 0.158(4) 0.211(6) 0.058(4) -0.141(6) -0.160(5)
O159 0.132(2) 0.1108(16) 0.185(3) 0.0535(19) -0.072(2) -0.0665(18)
N113 0.074(2) 0.083(2) 0.0410(13) -0.0008(13) -0.0047(13) 0.0068(17)
N114 0.0666(18) 0.084(2) 0.0352(12) 0.0066(12) -0.0032(11) 0.0130(16)
N133 0.0425(16) 0.0489(18) 0.067(2) 0.0123(16) -0.0035(16) -0.0167(14)
N134 0.0505(19) 0.057(2) 0.072(2) 0.0176(19) -0.0166(18) -0.0221(17)
N151 0.0687(18) 0.0683(18) 0.0704(18) 0.0034(14) -0.0022(15) -0.0248(15)
N156 0.132(2) 0.1108(16) 0.185(3) 0.0535(19) -0.072(2) -0.0665(18)
C1 0.0433(12) 0.0398(11) 0.0528(13) 0.0035(10) -0.0222(11) -0.0112(9)
C2 0.0409(11) 0.0381(11) 0.0553(14) 0.0100(10) -0.0223(10) -0.0118(9)
C3 0.0321(10) 0.0336(10) 0.0510(12) 0.0092(9) -0.0149(9) -0.0068(8)
C4 0.0386(11) 0.0394(11) 0.0457(12) 0.0080(9) -0.0123(9) -0.0119(9)
C5 0.0349(10) 0.0387(11) 0.0433(11) 0.0096(9) -0.0087(9) -0.0095(9)
C6 0.0333(10) 0.0343(10) 0.0452(12) 0.0056(9) -0.0083(9) -0.0065(8)
C7 0.0296(9) 0.0326(9) 0.0437(11) 0.0079(8) -0.0068(8) -0.0021(8)
C8 0.0381(11) 0.0374(11) 0.0409(11) 0.0034(9) -0.0043(9) -0.0032(9)
C9 0.0412(12) 0.0439(12) 0.0378(11) 0.0042(9) -0.0055(9) -0.0069(10)
C10 0.0629(17) 0.0468(14) 0.0631(17) 0.0071(12) -0.0214(14) -0.0197(13)
C11 0.069(2) 0.0611(18) 0.084(2) 0.0143(16) -0.0370(18) -0.0272(16)
C12 0.0514(15) 0.0573(16) 0.0674(18) 0.0115(14) -0.0259(14) -0.0155(13)
C13 0.0382(11) 0.0474(12) 0.0402(12) 0.0083(10) -0.0080(9) -0.0070(10)
C14 0.0384(11) 0.0519(13) 0.0438(12) 0.0135(10) -0.0128(10) -0.0090(10)
C15 0.0358(11) 0.0406(11) 0.0476(12) 0.0142(10) -0.0139(9) -0.0062(9)
C16 0.0369(11) 0.0419(11) 0.0476(12) 0.0108(10) -0.0168(9) -0.0089(9)
C17 0.0333(10) 0.0386(11) 0.0511(13) 0.0128(9) -0.0154(9) -0.0097(8)
C18 0.0364(11) 0.0349(10) 0.0554(14) 0.0070(10) -0.0163(10) -0.0054(9)
C19 0.0361(11) 0.0345(10) 0.0617(15) 0.0085(10) -0.0192(10) -0.0062(9)
C20 0.0415(12) 0.0337(11) 0.0719(18) 0.0000(11) -0.0229(12) -0.0040(9)
C21 0.0426(12) 0.0385(11) 0.0606(15) -0.0037(11) -0.0221(11) -0.0079(10)
C22 0.0458(14) 0.0562(15) 0.0593(16) -0.0134(13) -0.0175(12) -0.0010(12)
C23 0.0565(17) 0.074(2) 0.0416(14) -0.0083(13) -0.0088(12) -0.0108(15)
C24 0.0608(17) 0.0568(15) 0.0430(13) 0.0007(11) -0.0179(12) -0.0105(13)
C25 0.0277(9) 0.0323(9) 0.0481(12) 0.0115(9) -0.0085(8) -0.0039(7)
C26 0.0398(11) 0.0378(11) 0.0550(14) 0.0040(10) -0.0204(10) -0.0113(9)
C27 0.0329(10) 0.0383(11) 0.0564(14) 0.0140(10) -0.0165(10) -0.0069(8)
C28 0.0356(11) 0.0440(11) 0.0345(10) 0.0048(9) -0.0026(8) -0.0058(9)
C29 0.0394(11) 0.0412(11) 0.0483(13) 0.0112(10) -0.0110(10) -0.0140(9)
C30 0.0350(11) 0.0388(11) 0.0569(14) 0.0139(10) -0.0145(10) -0.0109(9)
C31 0.0297(11) 0.0508(14) 0.079(2) 0.0171(13) -0.0088(12) -0.0086(10)
C32 0.0457(14) 0.0702(19) 0.071(2) 0.0213(16) -0.0090(13) -0.0248(14)
C33 0.0572(17) 0.0680(19) 0.075(2) 0.0235(16) -0.0206(15) -0.0316(15)
C34 0.136(5) 0.140(5) 0.116(4) 0.057(4) -0.067(4) -0.093(4)
C35 0.0440(13) 0.0556(15) 0.077(2) 0.0275(14) -0.0247(13) -0.0195(12)
C36 0.0406(13) 0.0616(16) 0.0626(17) 0.0144(13) -0.0143(12) -0.0163(12)
C37 0.0618(18) 0.081(2) 0.068(2) 0.0221(17) -0.0151(15) -0.0369(17)
C38 0.059(2) 0.071(2) 0.112(3) 0.011(2) -0.009(2) -0.0277(18)
C41 0.0452(13) 0.0617(16) 0.0523(15) 0.0084(12) -0.0054(11) -0.0219(12)
C42 0.0371(12) 0.0617(16) 0.0481(14) 0.0101(12) -0.0086(10) -0.0104(11)
C43 0.0351(11) 0.0476(12) 0.0404(12) 0.0089(10) -0.0071(9) -0.0003(9)
C44 0.0392(12) 0.0506(13) 0.0428(12) 0.0040(10) -0.0104(10) -0.0004(10)
C45 0.0440(13) 0.0467(13) 0.0383(12) 0.0101(10) -0.0075(10) 0.0028(10)
C46 0.0495(14) 0.0382(11) 0.0434(12) 0.0096(10) -0.0072(10) -0.0022(10)
C47 0.0446(12) 0.0333(10) 0.0429(12) 0.0080(9) -0.0071(10) 0.0003(9)
C48 0.0532(15) 0.0389(12) 0.0568(15) 0.0060(11) -0.0120(12) -0.0099(11)
C49 0.0496(14) 0.0520(14) 0.0600(16) 0.0026(12) -0.0152(12) -0.0182(12)
C50 0.064(2) 0.075(2) 0.080(2) 0.0159(18) -0.0150(17) -0.0325(18)
C51 0.063(2) 0.110(3) 0.090(3) 0.016(2) -0.005(2) -0.043(2)
C52 0.0476(17) 0.079(2) 0.098(3) 0.006(2) -0.0143(17) -0.0204(16)
C53 0.0399(13) 0.0636(17) 0.0717(19) -0.0031(15) -0.0193(13) -0.0095(12)
C54 0.0421(14) 0.0661(18) 0.0648(18) -0.0020(14) -0.0224(13) -0.0006(13)
C55 0.0471(14) 0.0478(13) 0.0496(14) 0.0021(11) -0.0207(12) 0.0061(11)
C56 0.0425(13) 0.0548(15) 0.0495(14) 0.0084(12) -0.0150(11) 0.0028(11)
C57 0.0475(13) 0.0447(13) 0.0422(12) 0.0103(10) -0.0099(10) 0.0046(10)
C58 0.0569(15) 0.0393(12) 0.0414(12) 0.0089(10) -0.0070(11) -0.0008(11)
C59 0.0556(15) 0.0359(11) 0.0435(13) 0.0114(10) -0.0087(11) -0.0019(10)
C60 0.0631(17) 0.0407(12) 0.0488(14) 0.0088(11) 0.0021(12) -0.0106(12)
C61 0.0530(15) 0.0502(14) 0.0522(15) 0.0078(12) 0.0017(12) -0.0219(12)
C62 0.080(2) 0.0628(19) 0.0624(19) -0.0050(15) -0.0001(17) -0.0371(18)
C63 0.080(2) 0.088(3) 0.071(2) -0.0025(19) -0.0194(19) -0.044(2)
C64 0.0618(19) 0.085(2) 0.0647(19) 0.0051(17) -0.0179(15) -0.0327(18)
C65 0.0404(11) 0.0393(11) 0.0393(11) 0.0082(9) -0.0092(9) 0.0016(9)
C66 0.0439(13) 0.0504(13) 0.0449(13) 0.0068(11) -0.0005(10) -0.0164(11)
C67 0.0488(14) 0.0420(12) 0.0403(12) 0.0077(10) -0.0112(10) 0.0059(10)
C68 0.0449(13) 0.0503(14) 0.0563(15) -0.0020(12) -0.0189(12) -0.0116(11)
C69 0.0505(14) 0.0560(15) 0.0370(12) 0.0061(11) -0.0086(11) 0.0025(12)
C70 0.0472(14) 0.0568(15) 0.0391(12) 0.0076(11) -0.0111(11) 0.0041(12)
C71A 0.0498(10) 0.0613(15) 0.0415(9) 0.0075(9) -0.0116(7) -0.0147(10)
C72A 0.0498(10) 0.0613(15) 0.0415(9) 0.0075(9) -0.0116(7) -0.0147(10)
C73A 0.0498(10) 0.0613(15) 0.0415(9) 0.0075(9) -0.0116(7) -0.0147(10)
C74A 0.0498(10) 0.0613(15) 0.0415(9) 0.0075(9) -0.0116(7) -0.0147(10)
C75 0.0608(16) 0.0457(13) 0.0442(13) 0.0065(11) -0.0166(12) -0.0019(12)
C76 0.0690(18) 0.0470(14) 0.0453(14) 0.0052(11) -0.0140(13) -0.0092(13)
C77 0.093(3) 0.0648(19) 0.0510(16) 0.0097(14) -0.0238(17) -0.0275(18)
C78 0.150(4) 0.075(2) 0.060(2) 0.0105(18) -0.033(2) -0.054(3)
C100 0.096(7) 0.062(5) 0.078(6) 0.010(4) -0.049(6) -0.012(5)
C101 0.099(4) 0.095(3) 0.063(2) -0.016(2) -0.009(2) -0.006(3)
C102 0.113(4) 0.104(4) 0.066(3) -0.021(2) 0.001(3) -0.024(3)
C103 0.108(4) 0.084(3) 0.052(2) -0.0097(19) 0.010(2) -0.002(3)
C104 0.085(3) 0.077(2) 0.0353(14) 0.0002(14) 0.0070(15) 0.003(2)
C105 0.088(3) 0.079(3) 0.0410(16) 0.0091(16) 0.0002(17) 0.022(2)
C106 0.075(2) 0.093(3) 0.0389(15) 0.0068(17) -0.0054(15) 0.025(2)
C107 0.064(2) 0.093(3) 0.0352(14) 0.0049(15) -0.0013(13) 0.0144(19)
C108 0.064(2) 0.111(3) 0.0457(17) 0.0013(19) -0.0023(15) 0.001(2)
C109 0.075(2) 0.105(3) 0.0515(19) -0.0013(19) -0.0034(17) -0.015(2)
C110 0.081(3) 0.094(3) 0.0423(16) 0.0022(17) -0.0037(16) -0.001(2)
C111 0.0626(19) 0.079(2) 0.0327(13) 0.0036(13) 0.0011(12) 0.0145(17)
C112 0.072(2) 0.074(2) 0.0318(13) 0.0022(13) -0.0007(13) 0.0120(18)
C120 0.151(10) 0.119(9) 0.092(7) 0.018(6) -0.049(7) -0.065(8)
C121 0.084(3) 0.072(3) 0.077(3) 0.021(3) -0.039(3) -0.036(3)
C122 0.075(6) 0.096(7) 0.108(6) 0.044(5) -0.056(5) -0.039(5)
C123 0.093(7) 0.142(8) 0.091(5) 0.020(5) -0.044(5) -0.079(6)
C124 0.050(2) 0.096(4) 0.093(4) 0.046(3) -0.025(2) -0.026(2)
C125 0.040(2) 0.077(4) 0.116(5) 0.046(4) -0.019(3) -0.013(2)
C126 0.039(2) 0.056(3) 0.104(5) 0.028(3) 0.000(2) -0.008(2)
C127 0.040(2) 0.067(3) 0.076(4) 0.032(3) -0.002(2) -0.015(2)
C128 0.054(2) 0.051(2) 0.084(3) 0.005(2) 0.015(2) -0.0178(19)
C129 0.063(3) 0.056(2) 0.072(3) 0.003(2) 0.009(2) -0.024(2)
C130 0.060(5) 0.068(6) 0.059(5) 0.018(4) 0.002(4) -0.017(4)
C131 0.0377(19) 0.055(2) 0.069(3) 0.017(2) 0.0004(17) -0.0186(19)
C132 0.035(3) 0.062(3) 0.074(4) 0.032(3) -0.017(3) -0.019(3)
C150 0.0602(18) 0.0576(17) 0.077(2) 0.0040(16) -0.0117(16) -0.0139(15)
C152 0.066(3) 0.134(5) 0.208(7) 0.101(5) -0.046(4) -0.045(3)
C153 0.199(7) 0.104(4) 0.111(4) 0.032(3) -0.079(5) -0.094(5)
C155 0.132(2) 0.1108(16) 0.185(3) 0.0535(19) -0.072(2) -0.0665(18)
C157 0.132(2) 0.1108(16) 0.185(3) 0.0535(19) -0.072(2) -0.0665(18)
C158 0.132(2) 0.1108(16) 0.185(3) 0.0535(19) -0.072(2) -0.0665(18)
C73B 0.0498(10) 0.0613(15) 0.0415(9) 0.0075(9) -0.0116(7) -0.0147(10)
C115 0.074(5) 0.115(7) 0.091(5) 0.008(5) -0.017(4) -0.012(4)
C204 0.026(3) 0.036(4) 0.036(4) 0.007(3) 0.005(3) -0.012(3)
C214 0.031(4) 0.042(5) 0.034(4) 0.016(4) -0.015(3) -0.013(3)
C212 0.070(7) 0.073(7) 0.048(6) 0.011(5) -0.023(5) -0.044(6)
C207 0.036(3) 0.057(4) 0.056(4) 0.016(3) -0.010(3) -0.021(3)
N217 0.019(3) 0.033(4) 0.040(4) 0.009(3) -0.006(3) -0.002(3)
N218 0.041(4) 0.041(5) 0.043(4) 0.009(4) -0.016(4) -0.018(4)
C211 0.076(10) 0.089(11) 0.067(9) 0.007(8) -0.028(7) -0.058(9)
C210 0.041(9) 0.057(10) 0.111(16) 0.046(12) -0.026(9) -0.007(7)
C215 0.036(3) 0.057(4) 0.056(4) 0.016(3) -0.010(3) -0.021(3)
C216 0.026(6) 0.033(6) 0.054(11) 0.003(6) -0.002(6) -0.010(5)
C213 0.042(5) 0.051(7) 0.039(5) 0.024(5) -0.024(4) -0.033(5)
C209 0.11(2) 0.33(6) 0.067(10) 0.06(2) -0.047(13) -0.17(3)
C208 0.043(6) 0.042(6) 0.079(9) 0.008(5) -0.028(6) -0.020(5)
C205 0.036(3) 0.057(4) 0.056(4) 0.016(3) -0.010(3) -0.021(3)
C206 0.036(3) 0.057(4) 0.056(4) 0.016(3) -0.010(3) -0.021(3)
C74B 0.0498(10) 0.0613(15) 0.0415(9) 0.0075(9) -0.0116(7) -0.0147(10)
C173 0.211(4) 0.199(4) 0.128(3) 0.042(3) -0.033(3) -0.067(3)
O174 0.211(4) 0.199(4) 0.128(3) 0.042(3) -0.033(3) -0.067(3)
N171 0.211(4) 0.199(4) 0.128(3) 0.042(3) -0.033(3) -0.067(3)
C170 0.211(4) 0.199(4) 0.128(3) 0.042(3) -0.033(3) -0.067(3)
C172 0.211(4) 0.199(4) 0.128(3) 0.042(3) -0.033(3) -0.067(3)
C71B 0.0498(10) 0.0613(15) 0.0415(9) 0.0075(9) -0.0116(7) -0.0147(10)
C72B 0.0498(10) 0.0613(15) 0.0415(9) 0.0075(9) -0.0116(7) -0.0147(10)

loop_
_atom_type_symbol
_atom_type_description
_atom_type_scat_dispersion_real
_atom_type_scat_dispersion_imag
_atom_type_scat_source
C C 0.0033 0.0016 'International Tables Vol C Tables 4.2.6.8 and 6.1.1.4'
H H 0.0000 0.0000 'International Tables Vol C Tables 4.2.6.8 and 6.1.1.4'
N N 0.0061 0.0033 'International Tables Vol C Tables 4.2.6.8 and 6.1.1.4'
O O 0.0106 0.0060 'International Tables Vol C Tables 4.2.6.8 and 6.1.1.4'
Cd Cd -0.8075 1.2024 'International Tables Vol C Tables 4.2.6.8 and 6.1.1.4'

loop_
_geom_angle_atom_site_label_1
_geom_angle_atom_site_label_2
_geom_angle_atom_site_label_3
_geom_angle
_geom_angle_site_symmetry_1
_geom_angle_site_symmetry_3
O5 Cd1 N133 135.49(10) . .
O5 Cd1 O8 98.73(8) . 2_676
N133 Cd1 O8 125.76(9) . 2_676
O5 Cd1 N134 100.53(12) . .
N133 Cd1 N134 73.05(17) . .
O8 Cd1 N134 103.23(11) 2_676 .
O5 Cd1 N217 129.0(2) . .
N133 Cd1 N217 22.8(2) . .
O8 Cd1 N217 125.64(19) 2_676 .
N134 Cd1 N217 50.3(2) . .
O5 Cd1 N218 86.4(2) . .
N133 Cd1 N218 93.9(3) . .
O8 Cd1 N218 90.4(2) 2_676 .
N134 Cd1 N218 20.9(2) . .
N217 Cd1 N218 71.2(3) . .
O5 Cd1 O7 117.58(8) . 2_676
N133 Cd1 O7 89.75(12) . 2_676
O8 Cd1 O7 56.45(7) 2_676 2_676
N134 Cd1 O7 138.04(10) . 2_676
N217 Cd1 O7 108.2(2) . 2_676
N218 Cd1 O7 140.0(2) . 2_676
O5 Cd1 O6 55.69(7) . .
N133 Cd1 O6 90.67(11) . .
O8 Cd1 O6 128.07(7) 2_676 .
N134 Cd1 O6 123.95(11) . .
N217 Cd1 O6 102.4(2) . .
N218 Cd1 O6 126.3(2) . .
O7 Cd1 O6 93.39(7) 2_676 .
O5 Cd1 C30 111.34(8) . 2_676
N133 Cd1 C30 108.42(11) . 2_676
O8 Cd1 C30 28.38(8) 2_676 2_676
N134 Cd1 C30 122.87(11) . 2_676
N217 Cd1 C30 119.6(2) . 2_676
N218 Cd1 C30 115.8(2) . 2_676
O7 Cd1 C30 28.10(8) 2_676 2_676
O6 Cd1 C30 113.18(8) . 2_676
O5 Cd1 C29 27.71(8) . .
N133 Cd1 C29 114.68(10) . .
O8 Cd1 C29 115.13(7) 2_676 .
N134 Cd1 C29 115.31(11) . .
N217 Cd1 C29 119.16(19) . .
N218 Cd1 C29 107.7(2) . .
O7 Cd1 C29 106.65(8) 2_676 .
O6 Cd1 C29 27.99(7) . .
C30 Cd1 C29 114.70(8) 2_676 .
N114 Cd2 N113 72.71(16) . .
N114 Cd2 O16 98.70(11) . .
N113 Cd2 O16 130.00(9) . .
N114 Cd2 O18 130.30(9) . 2_667
N113 Cd2 O18 97.93(11) . 2_667
O16 Cd2 O18 121.30(8) . 2_667
N114 Cd2 O15 134.14(9) . .
N113 Cd2 O15 94.32(12) . .
O16 Cd2 O15 56.10(10) . .
O18 Cd2 O15 94.44(9) 2_667 .
N114 Cd2 O17 91.67(11) . 2_667
N113 Cd2 O17 129.64(10) . 2_667
O16 Cd2 O17 99.08(9) . 2_667
O18 Cd2 O17 56.43(10) 2_667 2_667
O15 Cd2 O17 126.86(9) . 2_667
N114 Cd2 C70 111.52(10) . 2_667
N113 Cd2 C70 115.09(10) . 2_667
O16 Cd2 C70 113.78(9) . 2_667
O18 Cd2 C70 28.36(10) 2_667 2_667
O15 Cd2 C70 113.75(9) . 2_667
O17 Cd2 C70 28.13(10) 2_667 2_667
N114 Cd2 C69 118.42(10) . .
N113 Cd2 C69 113.90(11) . .
O16 Cd2 C69 27.92(11) . .
O18 Cd2 C69 110.05(9) 2_667 .
O15 Cd2 C69 28.17(11) . .
O17 Cd2 C69 115.57(9) 2_667 .
C70 Cd2 C69 117.42(8) 2_667 .
C25 O1 C31 113.46(18) . .
C27 O3 C35 112.94(19) . .
C29 O5 Cd1 95.25(16) . .
C29 O6 Cd1 87.93(15) . .
C30 O7 Cd1 89.95(16) . 2_676
C30 O8 Cd1 92.01(15) . 2_676
C65 O11 C71A 118.9(4) . .
C65 O11 C71B 114.3(4) . .
C71A O11 C71B 12.1(6) . .
C67 O13 C75 115.22(19) . .
C69 O15 Cd2 91.4(2) . .
C69 O16 Cd2 91.9(2) . .
C70 O17 Cd2 90.1(2) . 2_667
C70 O18 Cd2 90.85(19) . 2_667
C101 N113 C112 121.2(5) . .
C101 N113 Cd2 124.8(3) . .
C112 N113 Cd2 113.9(4) . .
C110 N114 C111 119.3(4) . .
C110 N114 Cd2 125.5(3) . .
C111 N114 Cd2 115.1(4) . .
C131 N133 C130 116.9(6) . .
C131 N133 Cd1 115.3(4) . .
C130 N133 Cd1 127.7(6) . .
C121 N134 C132 121.3(5) . .
C121 N134 Cd1 126.7(4) . .
C132 N134 Cd1 111.9(4) . .
C153 N151 C150 121.7(4) . .
C153 N151 C152 119.3(5) . .
C150 N151 C152 118.8(4) . .
C158 N156 C157 123.4(8) . .
C158 N156 C155 111.5(7) . .
C157 N156 C155 124.7(6) . .
C24 C1 C26 118.0(2) . .
C24 C1 C2 121.4(2) . .
C26 C1 C2 120.6(2) . .
C1 C2 C3 110.3(2) . .
C4 C3 C25 117.4(2) . .
C4 C3 C2 119.3(2) . .
C25 C3 C2 123.1(2) . .
C5 C4 C3 121.5(2) . .
C4 C5 C6 120.0(2) . .
C4 C5 C29 118.4(2) . .
C6 C5 C29 121.6(2) . .
C7 C6 C5 120.0(2) . .
C6 C7 C25 118.5(2) . .
C6 C7 C8 120.5(2) . .
C25 C7 C8 120.9(2) . .
C9 C8 C7 112.81(19) . .
C10 C9 C28 117.7(3) . .
C10 C9 C8 119.5(2) . .
C28 C9 C8 122.8(3) . .
C11 C10 C9 121.3(3) . .
C10 C11 C12 119.3(3) . .
C13 C12 C11 121.6(3) . .
C12 C13 C28 118.3(3) . .
C12 C13 C14 121.6(2) . .
C28 C13 C14 120.1(3) . .
C15 C14 C13 110.0(2) . .
C16 C15 C27 117.4(2) . .
C16 C15 C14 120.1(2) . .
C27 C15 C14 122.4(2) . .
C17 C16 C15 121.9(2) . .
C16 C17 C18 119.4(2) . .
C16 C17 C30 120.8(2) . .
C18 C17 C30 119.7(2) . .
C19 C18 C17 120.8(3) . .
C18 C19 C27 118.4(2) . .
C18 C19 C20 120.3(3) . .
C27 C19 C20 121.1(2) . .
C19 C20 C21 111.1(2) . .
C22 C21 C26 119.0(3) . .
C22 C21 C20 119.7(2) . .
C26 C21 C20 121.1(3) . .
C23 C22 C21 121.0(3) . .
C22 C23 C24 119.5(3) . .
C23 C24 C1 121.8(3) . .
O1 C25 C7 119.3(2) . .
O1 C25 C3 118.3(2) . .
C7 C25 C3 122.4(2) . .
O2 C26 C21 123.5(2) . .
O2 C26 C1 115.9(2) . .
C21 C26 C1 120.6(3) . .
O3 C27 C19 118.1(2) . .
O3 C27 C15 119.9(2) . .
C19 C27 C15 121.9(2) . .
O4 C28 C9 122.5(2) . .
O4 C28 C13 115.8(2) . .
C9 C28 C13 121.6(3) . .
O5 C29 O6 121.1(2) . .
O5 C29 C5 118.4(2) . .
O6 C29 C5 120.5(2) . .
O5 C29 Cd1 57.03(13) . .
O6 C29 Cd1 64.08(13) . .
C5 C29 Cd1 175.31(18) . .
O7 C30 O8 121.5(2) . .
O7 C30 C17 119.8(2) . .
O8 C30 C17 118.6(2) . .
O7 C30 Cd1 61.96(13) . 2_676
O8 C30 Cd1 59.61(13) . 2_676
C17 C30 Cd1 172.66(18) . 2_676
O1 C31 C32 108.5(2) . .
C33 C32 C31 114.7(3) . .
C32 C33 C34 112.1(4) . .
O3 C35 C36 108.4(2) . .
C35 C36 C37 111.1(3) . .
C38 C37 C36 113.4(3) . .
C64 C41 C66 118.5(3) . .
C64 C41 C42 121.6(3) . .
C66 C41 C42 119.9(3) . .
C41 C42 C43 110.1(2) . .
C65 C43 C44 117.6(3) . .
C65 C43 C42 123.2(2) . .
C44 C43 C42 119.0(3) . .
C45 C44 C43 120.8(3) . .
C44 C45 C46 120.1(2) . .
C44 C45 C69 119.8(3) . .
C46 C45 C69 120.0(3) . .
C45 C46 C47 120.9(3) . .
C46 C47 C65 117.7(3) . .
C46 C47 C48 120.1(3) . .
C65 C47 C48 122.2(2) . .
C47 C48 C49 113.1(2) . .
C50 C49 C68 118.6(3) . .
C50 C49 C48 121.1(3) . .
C68 C49 C48 120.4(3) . .
C49 C50 C51 120.7(4) . .
C52 C51 C50 119.6(4) . .
C51 C52 C53 122.2(4) . .
C52 C53 C68 118.2(3) . .
C52 C53 C54 122.6(3) . .
C68 C53 C54 119.2(3) . .
C53 C54 C55 112.3(3) . .
C67 C55 C56 117.5(3) . .
C67 C55 C54 122.9(3) . .
C56 C55 C54 119.6(3) . .
C57 C56 C55 120.5(3) . .
C58 C57 C56 120.1(3) . .
C58 C57 C70 120.5(3) . .
C56 C57 C70 119.2(3) . .
C57 C58 C59 121.2(3) . .
C67 C59 C58 117.3(3) . .
C67 C59 C60 122.3(3) . .
C58 C59 C60 120.4(3) . .
C59 C60 C61 113.0(2) . .
C62 C61 C66 118.3(3) . .
C62 C61 C60 120.9(3) . .
C66 C61 C60 120.8(3) . .
C61 C62 C63 121.5(3) . .
C64 C63 C62 119.3(4) . .
C63 C64 C41 121.3(4) . .
C43 C65 O11 119.9(2) . .
C43 C65 C47 122.8(2) . .
O11 C65 C47 117.1(3) . .
O12 C66 C41 116.6(3) . .
O12 C66 C61 122.2(3) . .
C41 C66 C61 121.1(3) . .
C55 C67 O13 119.2(3) . .
C55 C67 C59 123.2(3) . .
O13 C67 C59 117.6(3) . .
O14 C68 C53 116.4(3) . .
O14 C68 C49 122.9(3) . .
C53 C68 C49 120.7(3) . .
O16 C69 O15 120.6(3) . .
O16 C69 C45 120.0(3) . .
O15 C69 C45 119.4(3) . .
O16 C69 Cd2 60.13(16) . .
O15 C69 Cd2 60.46(16) . .
C45 C69 Cd2 179.5(2) . .
O17 C70 O18 122.4(3) . .
O17 C70 C57 119.8(3) . .
O18 C70 C57 117.8(3) . .
O17 C70 Cd2 61.76(16) . 2_667
O18 C70 Cd2 60.79(15) . 2_667
C57 C70 Cd2 172.52(19) . 2_667
O11 C71A C72A 102.7(6) . .
C71A C72A C73A 108.4(5) . .
C74A C73A C72A 112.8(5) . .
O13 C75 C76 107.3(2) . .
C75 C76 C77 111.8(3) . .
C78 C77 C76 113.2(3) . .
N113 C101 C102 121.4(6) . .
N113 C101 C100 128.3(6) . .
C102 C101 C100 109.5(7) . .
C103 C102 C101 117.4(6) . .
C102 C103 C104 121.8(5) . .
C105 C104 C103 122.3(5) . .
C105 C104 C112 121.0(6) . .
C103 C104 C112 116.7(5) . .
C106 C105 C104 120.3(4) . .
C105 C106 C107 120.1(4) . .
C108 C107 C111 117.3(4) . .
C108 C107 C106 122.8(4) . .
C111 C107 C106 119.9(6) . .
C109 C108 C107 121.3(5) . .
C108 C109 C110 118.2(6) . .
N114 C110 C109 122.1(5) . .
N114 C110 C115 125.2(5) . .
C109 C110 C115 112.6(6) . .
N114 C111 C107 121.6(5) . .
N114 C111 C112 118.7(4) . .
C107 C111 C112 119.7(4) . .
N113 C112 C104 121.4(5) . .
N113 C112 C111 119.5(4) . .
C104 C112 C111 119.1(4) . .
N134 C121 C120 119.1(7) . .
N134 C121 C122 121.1(7) . .
C120 C121 C122 119.9(8) . .
C123 C122 C121 118.3(10) . .
C122 C123 C124 122.0(10) . .
C123 C124 C132 117.5(8) . .
C123 C124 C125 123.6(8) . .
C132 C124 C125 119.0(7) . .
C126 C125 C124 119.0(6) . .
C125 C126 C127 124.5(6) . .
C128 C127 C126 126.3(6) . .
C128 C127 C131 117.6(7) . .
C126 C127 C131 116.1(7) . .
C127 C128 C129 121.4(5) . .
C130 C129 C128 118.9(7) . .
C129 C130 N133 125.1(10) . .
N133 C131 C132 119.1(5) . .
N133 C131 C127 119.9(6) . .
C132 C131 C127 120.9(6) . .
N134 C132 C131 119.8(6) . .
N134 C132 C124 119.8(7) . .
C131 C132 C124 120.4(6) . .
O154 C153 N151 127.7(6) . .
O159 C158 N156 120.7(8) . .
C72B C73B C74B 111.3(5) . .
C205 C204 N217 120.6(12) . .
C205 C204 C216 131.8(16) . .
N217 C204 C216 107.6(13) . .
N218 C214 C215 120.1(10) . .
N218 C214 C210 118.5(10) . .
C215 C214 C210 121.4(12) . .
C211 C212 C213 124.9(13) . .
C206 C207 C215 114.3(14) . .
C206 C207 C208 131.9(14) . .
C215 C207 C208 113.8(12) . .
C204 N217 C215 118.4(11) . .
C204 N217 Cd1 124.4(7) . .
C215 N217 Cd1 116.9(9) . .
C214 N218 C213 123.1(9) . .
C214 N218 Cd1 115.0(7) . .
C213 N218 Cd1 121.8(7) . .
C212 C211 C210 118.5(14) . .
C209 C210 C214 117.7(16) . .
C209 C210 C211 122.0(16) . .
C214 C210 C211 120.2(13) . .
C214 C215 N217 116.0(13) . .
C214 C215 C207 122.4(14) . .
N217 C215 C207 121.5(14) . .
C212 C213 N218 114.7(11) . .
C208 C209 C210 121.2(18) . .
C209 C208 C207 123.4(13) . .
C206 C205 C204 117.7(19) . .
C205 C206 C207 127.4(19) . .
O174 C173 N171 119.9(11) . .
C172 N171 C170 137.6(11) . .
C172 N171 C173 108.4(10) . .
C170 N171 C173 113.4(9) . .
O11 C71B C72B 110.4(6) . .
C73B C72B C71B 117.2(6) . .

loop_
_geom_bond_atom_site_label_1
_geom_bond_atom_site_label_2
_geom_bond_distance
_geom_bond_site_symmetry_2
Cd1 O5 2.256(2) .
Cd1 N133 2.268(3) .
Cd1 O8 2.3040(19) 2_676
Cd1 N134 2.324(4) .
Cd1 N217 2.335(9) .
Cd1 N218 2.343(9) .
Cd1 O7 2.356(2) 2_676
Cd1 O6 2.4095(19) .
Cd1 C30 2.669(2) 2_676
Cd1 C29 2.677(2) .
Cd2 N114 2.301(4) .
Cd2 N113 2.317(4) .
Cd2 O16 2.320(2) .
Cd2 O18 2.324(2) 2_667
Cd2 O15 2.327(3) .
Cd2 O17 2.345(2) 2_667
Cd2 C70 2.662(3) 2_667
Cd2 C69 2.674(3) .
O1 C25 1.386(3) .
O1 C31 1.454(3) .
O2 C26 1.352(3) .
O3 C27 1.385(3) .
O3 C35 1.450(3) .
O4 C28 1.360(3) .
O5 C29 1.250(3) .
O6 C29 1.257(3) .
O7 C30 1.257(3) .
O7 Cd1 2.356(2) 2_676
O8 C30 1.269(3) .
O8 Cd1 2.3040(19) 2_676
O11 C65 1.387(3) .
O11 C71A 1.402(9) .
O11 C71B 1.478(9) .
O12 C66 1.355(4) .
O13 C67 1.390(3) .
O13 C75 1.452(3) .
O14 C68 1.335(4) .
O15 C69 1.263(4) .
O16 C69 1.253(4) .
O17 C70 1.255(4) .
O17 Cd2 2.345(2) 2_667
O18 C70 1.265(4) .
O18 Cd2 2.324(2) 2_667
O154 C153 1.235(7) .
O159 C158 1.284(9) .
N113 C101 1.292(7) .
N113 C112 1.360(5) .
N114 C110 1.337(7) .
N114 C111 1.353(5) .
N133 C131 1.335(6) .
N133 C130 1.402(12) .
N134 C121 1.303(7) .
N134 C132 1.369(7) .
N151 C153 1.312(7) .
N151 C150 1.430(5) .
N151 C152 1.431(6) .
N156 C158 1.292(9) .
N156 C157 1.419(9) .
N156 C155 1.560(10) .
C1 C24 1.387(4) .
C1 C26 1.406(4) .
C1 C2 1.515(4) .
C2 C3 1.516(3) .
C3 C4 1.392(3) .
C3 C25 1.398(4) .
C4 C5 1.383(4) .
C5 C6 1.402(3) .
C5 C29 1.496(3) .
C6 C7 1.393(3) .
C7 C25 1.396(4) .
C7 C8 1.518(4) .
C8 C9 1.517(4) .
C9 C10 1.397(4) .
C9 C28 1.406(4) .
C10 C11 1.390(5) .
C11 C12 1.391(5) .
C12 C13 1.376(4) .
C13 C28 1.406(4) .
C13 C14 1.523(4) .
C14 C15 1.511(4) .
C15 C16 1.393(4) .
C15 C27 1.401(4) .
C16 C17 1.376(4) .
C17 C18 1.396(4) .
C17 C30 1.494(3) .
C18 C19 1.384(4) .
C19 C27 1.397(4) .
C19 C20 1.517(4) .
C20 C21 1.522(4) .
C21 C22 1.390(5) .
C21 C26 1.396(3) .
C22 C23 1.371(5) .
C23 C24 1.379(4) .
C30 Cd1 2.669(2) 2_676
C31 C32 1.497(4) .
C32 C33 1.494(5) .
C33 C34 1.501(6) .
C35 C36 1.511(4) .
C36 C37 1.522(5) .
C37 C38 1.510(6) .
C41 C64 1.390(5) .
C41 C66 1.398(4) .
C41 C42 1.511(4) .
C42 C43 1.525(4) .
C43 C65 1.387(4) .
C43 C44 1.399(4) .
C44 C45 1.387(4) .
C45 C46 1.387(5) .
C45 C69 1.494(4) .
C46 C47 1.389(4) .
C47 C65 1.402(4) .
C47 C48 1.501(4) .
C48 C49 1.514(4) .
C49 C50 1.374(5) .
C49 C68 1.410(4) .
C50 C51 1.402(6) .
C51 C52 1.363(7) .
C52 C53 1.371(5) .
C53 C68 1.409(4) .
C53 C54 1.521(5) .
C54 C55 1.525(5) .
C55 C67 1.383(5) .
C55 C56 1.402(4) .
C56 C57 1.388(5) .
C57 C58 1.376(5) .
C57 C70 1.506(4) .
C58 C59 1.394(4) .
C59 C67 1.391(5) .
C59 C60 1.510(5) .
C60 C61 1.519(5) .
C61 C62 1.379(5) .
C61 C66 1.400(4) .
C62 C63 1.393(6) .
C63 C64 1.370(6) .
C70 Cd2 2.662(3) 2_667
C71A C72A 1.528(9) .
C72A C73A 1.561(8) .
C73A C74A 1.513(7) .
C75 C76 1.511(4) .
C76 C77 1.530(5) .
C77 C78 1.491(6) .
C100 C101 1.462(12) .
C101 C102 1.451(9) .
C102 C103 1.356(8) .
C103 C104 1.404(8) .
C104 C105 1.401(7) .
C104 C112 1.410(6) .
C105 C106 1.377(8) .
C106 C107 1.428(7) .
C107 C108 1.402(7) .
C107 C111 1.408(6) .
C108 C109 1.348(7) .
C109 C110 1.412(7) .
C110 C115 1.497(11) .
C111 C112 1.417(7) .
C120 C121 1.414(11) .
C121 C122 1.416(9) .
C122 C123 1.362(15) .
C123 C124 1.366(11) .
C124 C132 1.424(8) .
C124 C125 1.444(9) .
C125 C126 1.378(11) .
C126 C127 1.406(9) .
C127 C128 1.356(9) .
C127 C131 1.461(8) .
C128 C129 1.372(9) .
C129 C130 1.284(14) .
C131 C132 1.404(9) .
C73B C72B 1.400(9) .
C73B C74B 1.568(7) .
C204 C205 1.369(15) .
C204 N217 1.389(11) .
C204 C216 1.434(18) .
C214 N218 1.400(10) .
C214 C215 1.402(16) .
C214 C210 1.404(16) .
C212 C211 1.362(15) .
C212 C213 1.407(14) .
C207 C206 1.350(15) .
C207 C215 1.411(16) .
C207 C208 1.455(14) .
N217 C215 1.410(17) .
N218 C213 1.421(14) .
C211 C210 1.416(16) .
C210 C209 1.392(17) .
C209 C208 1.368(17) .
C205 C206 1.349(15) .
C173 O174 1.285(10) .
C173 N171 1.443(12) .
N171 C172 1.315(10) .
N171 C170 1.430(11) .
C71B C72B 1.505(9) .
